data_4516608
loop_
_publ_author_name
'Debnath, Sashi'
'Chithiravel, Sundaresan'
'Sharma, Sagar'
'Bedi, Anjan'
'Krishnamoorthy, Kothandam'
'Zade, Sanjio S.'

_publ_section_title
;
 Selenium-Containing Fused Bicyclic Heterocycle Diselenolodiselenole:
 Field Effect Transistor Study and Structure-Property Relationship.
;
_journal_issue 28
_journal_name_full 'ACS applied materials &amp; interfaces'
_journal_page_first 18222
_journal_page_last 18230
_journal_paper_doi 10.1021/acsami.6b02154
_journal_volume 8
_journal_year 2016
_chemical_formula_moiety 'C12 H15 S Se2'
_chemical_formula_sum 'C12 H15 S Se2'
_chemical_formula_weight 349.22
_space_group_crystal_system triclinic
_space_group_IT_number 2
_space_group_name_Hall '-P 1'
_space_group_name_H-M_alt 'P -1'
_atom_sites_solution_hydrogens geom
_atom_sites_solution_primary iterative
_atom_sites_solution_secondary difmap
_audit_creation_date 2015-02-13
_audit_creation_method
;
  Olex2 1.2-ac2
  (compiled 2012.03.27 svn.r2268, GUI svn.r4156)
;
_cell_angle_alpha 71.489(8)
_cell_angle_beta 71.932(8)
_cell_angle_gamma 86.925(8)
_cell_formula_units_Z 2
_cell_length_a 8.0883(7)
_cell_length_b 8.9204(9)
_cell_length_c 9.4575(8)
_cell_measurement_reflns_used 2222
_cell_measurement_temperature 100.00(10)
_cell_measurement_theta_max 26.3400
_cell_measurement_theta_min 2.3880
_cell_volume 614.39(11)
_computing_cell_refinement
;
CrysAlisPro, Agilent Technologies,
Version 1.171.37.33c (release 11-04-2014 CrysAlis171 .NET)
(compiled Apr 11 2014,15:12:41)
;
_computing_data_collection
;
CrysAlisPro, Agilent Technologies,
Version 1.171.37.33c (release 11-04-2014 CrysAlis171 .NET)
(compiled Apr 11 2014,15:12:41)
;
_computing_data_reduction
;
CrysAlisPro, Agilent Technologies,
Version 1.171.37.33c (release 11-04-2014 CrysAlis171 .NET)
(compiled Apr 11 2014,15:12:41)
;
_computing_molecular_graphics
;
O. V. Dolomanov, L. J. Bourhis, R. J. Gildea, J. A. K. Howard and H. Puschmann,
OLEX2: a complete structure solution, refinement and analysis program.
J. Appl. Cryst. (2009). 42, 339-341.
;
_computing_publication_material
;
O. V. Dolomanov, L. J. Bourhis, R. J. Gildea, J. A. K. Howard and H. Puschmann,
OLEX2: a complete structure solution, refinement and analysis program.
J. Appl. Cryst. (2009). 42, 339-341.
;
_computing_structure_refinement
;
SHELXL, G.M. Sheldrick, Acta Cryst.
(2008). A64, 112-122
;
_computing_structure_solution 'J. Appl. Cryst. (2007) 40, 786-790'
_diffrn_ambient_environment N~2~
_diffrn_ambient_temperature 100.00(10)
_diffrn_detector 'CCD plate'
_diffrn_detector_area_resol_mean 7.9580
_diffrn_detector_type Eos
_diffrn_measured_fraction_theta_full 0.9988
_diffrn_measured_fraction_theta_max 0.9996
_diffrn_measurement_details
;
#__ type_ start__ end____ width___ exp.time_
  1 omega   42.00  107.00   1.0000   29.0100
omega____ theta____ kappa____ phi______ frames
    -       27.5074  178.0000 -150.0000 65

#__ type_ start__ end____ width___ exp.time_
  2 omega  -37.00  109.00   1.0000   29.0100
omega____ theta____ kappa____ phi______ frames
    -       27.5074  -19.0000 -150.0000 146

#__ type_ start__ end____ width___ exp.time_
  3 omega   16.00   82.00   1.0000   29.0100
omega____ theta____ kappa____ phi______ frames
    -       27.5074  -99.0000  -60.0000 66

#__ type_ start__ end____ width___ exp.time_
  4 omega  -20.00   52.00   1.0000   29.0100
omega____ theta____ kappa____ phi______ frames
    -       27.5074  -99.0000 -150.0000 72

#__ type_ start__ end____ width___ exp.time_
  5 omega  -46.00   32.00   1.0000   29.0100
omega____ theta____ kappa____ phi______ frames
    -       27.5074  -57.0000   30.0000 78
;
_diffrn_measurement_device 'four-circle diffractometer'
_diffrn_measurement_device_type 'SuperNova, Dual, Cu at zero, Eos'
_diffrn_measurement_method '\w scans'
_diffrn_orient_matrix_UB_11 0.0159810000
_diffrn_orient_matrix_UB_12 0.0411395000
_diffrn_orient_matrix_UB_13 -0.0809756000
_diffrn_orient_matrix_UB_21 0.0496260000
_diffrn_orient_matrix_UB_22 0.0596534000
_diffrn_orient_matrix_UB_23 0.0059075000
_diffrn_orient_matrix_UB_31 0.0762353000
_diffrn_orient_matrix_UB_32 -0.0423990000
_diffrn_orient_matrix_UB_33 -0.0180640000
_diffrn_radiation_monochromator mirror
_diffrn_radiation_probe x-ray
_diffrn_radiation_type 'Mo K\a'
_diffrn_radiation_wavelength 0.71073
_diffrn_reflns_av_R_equivalents 0.0294
_diffrn_reflns_av_unetI/netI 0.0474
_diffrn_reflns_limit_h_max 10
_diffrn_reflns_limit_h_min -8
_diffrn_reflns_limit_k_max 8
_diffrn_reflns_limit_k_min -11
_diffrn_reflns_limit_l_max 10
_diffrn_reflns_limit_l_min -11
_diffrn_reflns_number 3892
_diffrn_reflns_theta_full 26.36
_diffrn_reflns_theta_max 26.36
_diffrn_reflns_theta_min 2.39
_diffrn_source 'SuperNova (Mo) X-ray Source'
_exptl_absorpt_coefficient_mu 6.152
_exptl_absorpt_correction_T_max 1.00000
_exptl_absorpt_correction_T_min 0.68473
_exptl_absorpt_correction_type multi-scan
_exptl_absorpt_process_details
;
CrysAlisPro, Agilent Technologies,
Version 1.171.37.33c (release 11-04-2014 CrysAlis171 .NET)
(compiled Apr 11 2014,15:12:41)
Empirical absorption correction using spherical harmonics,
 implemented in SCALE3 ABSPACK scaling algorithm.
Empirical absorption correction using spherical harmonics,
 implemented in SCALE3 ABSPACK scaling algorithm.
;
_exptl_crystal_colour red
_exptl_crystal_density_diffrn 1.888
_exptl_crystal_density_method 'not measured'
_exptl_crystal_description
;
;
_exptl_crystal_F_000 342
_exptl_crystal_size_max 0.1505
_exptl_crystal_size_mid 0.1008
_exptl_crystal_size_min 0.0247
_refine_diff_density_max 0.852
_refine_diff_density_min -0.838
_refine_diff_density_rms 0.113
_refine_ls_extinction_method none
_refine_ls_goodness_of_fit_ref 1.040
_refine_ls_hydrogen_treatment mixed
_refine_ls_matrix_type full
_refine_ls_number_parameters 137
_refine_ls_number_reflns 2484
_refine_ls_number_restraints 0
_refine_ls_restrained_S_all 1.040
_refine_ls_R_factor_all 0.0375
_refine_ls_R_factor_gt 0.0315
_refine_ls_shift/su_max 0.001
_refine_ls_shift/su_mean 0.000
_refine_ls_structure_factor_coef Fsqd
_refine_ls_weighting_details 'calc w=1/[\s^2^(Fo^2^)+(0.0347P)^2^+0.0000P] where P=(Fo^2^+2Fc^2^)/3'
_refine_ls_weighting_scheme calc
_refine_ls_wR_factor_gt 0.0732
_refine_ls_wR_factor_ref 0.0770
_reflns_number_gt 2189
_reflns_number_total 2484
_reflns_threshold_expression >2sigma(I)
_cod_data_source_file am6b02154_si_002.cif
_cod_data_source_block 3htc4se4
_cod_original_cell_volume 614.39(10)
_cod_database_code 4516608
_chemical_oxdiff_formula 'C24 H30 S2 Se4'
_reflns_odcompleteness_completeness 99.88
_reflns_odcompleteness_iscentric 1
_reflns_odcompleteness_theta 26.32

loop_
_space_group_symop_id
_space_group_symop_operation_xyz
1 'x, y, z'
2 '-x, -y, -z'

loop_
_atom_site_label
_atom_site_type_symbol
_atom_site_fract_x
_atom_site_fract_y
_atom_site_fract_z
_atom_site_U_iso_or_equiv
_atom_site_adp_type
_atom_site_occupancy
_atom_site_symmetry_multiplicity
_atom_site_calc_flag
_atom_site_refinement_flags
Se1 Se 0.75921(4) 0.63412(4) 0.95190(4) 0.01662(11) Uani 1 1 d .
Se2 Se 0.70564(4) 0.71785(4) 0.71023(4) 0.01890(12) Uani 1 1 d .
S1 S 0.22071(10) 0.48612(10) 0.71712(10) 0.0210(2) Uani 1 1 d .
C1 C 0.4498(4) 0.5008(4) 0.9491(4) 0.0135(7) Uani 1 1 d .
C2 C 0.4934(4) 0.5891(4) 0.7948(4) 0.0148(7) Uani 1 1 d .
C10 C 0.1575(4) 0.8478(4) -0.0569(4) 0.0170(7) Uani 1 1 d .
H10A H 0.1611 0.7392 -0.0575 0.020 Uiso 1 1 calc R
H10B H 0.0392 0.8653 -0.0012 0.020 Uiso 1 1 calc R
C4 C 0.4495(4) 0.7050(4) 0.5298(4) 0.0162(7) Uani 1 1 d .
H4 H 0.5445 0.7772 0.4879 0.019 Uiso 1 1 calc R
C3 C 0.4051(4) 0.6020(4) 0.6808(4) 0.0153(7) Uani 1 1 d .
C12 C 0.0877(4) 0.9334(4) -0.3149(4) 0.0211(7) Uani 1 1 d .
H12A H 0.1281 1.0023 -0.4213 0.032 Uiso 1 1 calc R
H12B H -0.0293 0.9569 -0.2661 0.032 Uiso 1 1 calc R
H12C H 0.0901 0.8254 -0.3139 0.032 Uiso 1 1 calc R
C9 C 0.2790(4) 0.8720(4) 0.0300(4) 0.0180(7) Uani 1 1 d .
H9A H 0.3971 0.8546 -0.0264 0.022 Uiso 1 1 calc R
H9B H 0.2757 0.9811 0.0293 0.022 Uiso 1 1 calc R
C8 C 0.2351(4) 0.7640(4) 0.1991(4) 0.0179(7) Uani 1 1 d .
H8A H 0.2370 0.6544 0.2016 0.022 Uiso 1 1 calc R
H8B H 0.1186 0.7828 0.2578 0.022 Uiso 1 1 calc R
C11 C 0.2054(4) 0.9584(4) -0.2251(4) 0.0191(7) Uani 1 1 d .
H11A H 0.3247 0.9426 -0.2799 0.023 Uiso 1 1 calc R
H11B H 0.1995 1.0669 -0.2242 0.023 Uiso 1 1 calc R
C6 C 0.2107(4) 0.5772(4) 0.5309(4) 0.0218(8) Uani 1 1 d .
H6 H 0.1263 0.5508 0.4936 0.026 Uiso 1 1 calc R
C5 C 0.3389(4) 0.6922(4) 0.4433(4) 0.0175(7) Uani 1 1 d .
C7 C 0.3657(4) 0.7940(4) 0.2760(4) 0.0192(7) Uani 1 1 d .
H7A H 0.4816 0.7787 0.2135 0.023 Uiso 1 1 calc R
H7B H 0.3618 0.9039 0.2725 0.023 Uiso 1 1 calc R

loop_
_atom_site_aniso_label
_atom_site_aniso_U_11
_atom_site_aniso_U_22
_atom_site_aniso_U_33
_atom_site_aniso_U_23
_atom_site_aniso_U_13
_atom_site_aniso_U_12
Se1 0.01357(18) 0.01983(19) 0.01513(19) -0.00308(14) -0.00412(13) -0.00535(13)
Se2 0.01648(19) 0.0221(2) 0.0159(2) -0.00192(14) -0.00489(14) -0.00667(13)
S1 0.0174(4) 0.0263(5) 0.0179(5) -0.0034(4) -0.0059(3) -0.0075(3)
C1 0.0111(15) 0.0127(15) 0.0167(18) -0.0059(13) -0.0023(13) -0.0025(12)
C2 0.0102(15) 0.0136(16) 0.0203(18) -0.0069(13) -0.0026(13) -0.0005(12)
C10 0.0158(16) 0.0154(17) 0.0191(18) -0.0042(14) -0.0055(13) -0.0007(13)
C4 0.0162(16) 0.0153(16) 0.0167(18) -0.0059(13) -0.0040(13) 0.0004(13)
C3 0.0116(15) 0.0173(16) 0.0184(17) -0.0085(14) -0.0040(13) 0.0019(12)
C12 0.0226(18) 0.0219(18) 0.0166(19) -0.0025(15) -0.0061(15) -0.0030(14)
C9 0.0162(16) 0.0192(17) 0.0192(18) -0.0062(14) -0.0064(14) 0.0017(13)
C8 0.0169(16) 0.0181(17) 0.0200(18) -0.0058(14) -0.0076(14) 0.0009(13)
C11 0.0187(17) 0.0224(18) 0.0162(18) -0.0052(14) -0.0062(14) 0.0003(14)
C6 0.0168(17) 0.031(2) 0.0193(19) -0.0067(15) -0.0091(14) -0.0038(14)
C5 0.0192(17) 0.0189(17) 0.0175(18) -0.0075(14) -0.0081(14) 0.0029(13)
C7 0.0191(17) 0.0211(18) 0.0171(18) -0.0054(14) -0.0060(14) 0.0001(13)

loop_
_atom_type_symbol
_atom_type_description
_atom_type_scat_dispersion_real
_atom_type_scat_dispersion_imag
_atom_type_scat_source
C C 0.0033 0.0016 'International Tables Vol C Tables 4.2.6.8 and 6.1.1.4'
H H 0.0000 0.0000 'International Tables Vol C Tables 4.2.6.8 and 6.1.1.4'
S S 0.1246 0.1234 'International Tables Vol C Tables 4.2.6.8 and 6.1.1.4'
Se Se -0.0929 2.2259 'International Tables Vol C Tables 4.2.6.8 and 6.1.1.4'

loop_
_exptl_crystal_face_index_h
_exptl_crystal_face_index_k
_exptl_crystal_face_index_l
_exptl_crystal_face_perp_dist
_exptl_oxdiff_crystal_face_indexfrac_h
_exptl_oxdiff_crystal_face_indexfrac_k
_exptl_oxdiff_crystal_face_indexfrac_l
_exptl_oxdiff_crystal_face_x
_exptl_oxdiff_crystal_face_y
_exptl_oxdiff_crystal_face_z
-1 13 4 0.0279 -1.0023 12.9916 4.0013 0.1944 0.7489 -0.6995
5 -11 -3 0.0557 4.9981 -10.9913 -3.0016 -0.1292 -0.4254 0.9013
11 0 1 0.0946 10.9896 0.0043 0.9987 0.0949 0.5515 0.8196
-11 -2 -1 0.0579 -10.9887 -2.0041 -1.0002 -0.1771 -0.6708 -0.7347
4 -1 12 0.0346 4.0037 -1.0179 11.9739 -0.9475 0.2087 0.1321
-3 0 -13 0.0033 -3.0048 0.0202 -12.9725 1.0033 -0.2245 0.0044
-11 -5 -3 0.0414 -10.9886 -5.0005 -2.9983 -0.1385 -0.8613 -0.5715
1 13 5 0.0532 0.9963 12.9910 4.9994 0.1455 0.8539 -0.5652
3 -2 12 0.0165 3.0051 -2.0183 11.9731 -1.0045 0.0995 0.0984

loop_
_geom_angle_atom_site_label_1
_geom_angle_atom_site_label_2
_geom_angle_atom_site_label_3
_geom_angle
_geom_angle_site_symmetry_1
_geom_angle_site_symmetry_3
C1 Se1 Se2 92.27(10) 2_667 .
C2 Se2 Se1 91.89(10) . .
C6 S1 C3 91.68(16) . .
C1 C1 Se1 114.5(3) 2_667 2_667
C2 C1 Se1 120.9(2) . 2_667
C2 C1 C1 124.6(4) . 2_667
C1 C2 Se2 116.7(2) . .
C1 C2 C3 130.1(3) . .
C3 C2 Se2 113.1(2) . .
C11 C10 C9 112.7(3) . .
C3 C4 C5 114.7(3) . .
C2 C3 S1 123.8(3) . .
C4 C3 S1 109.5(2) . .
C4 C3 C2 126.7(3) . .
C8 C9 C10 114.4(3) . .
C9 C8 C7 110.8(3) . .
C10 C11 C12 113.4(3) . .
C5 C6 S1 113.1(2) . .
C4 C5 C7 122.8(3) . .
C6 C5 C4 111.0(3) . .
C6 C5 C7 126.2(3) . .
C5 C7 C8 116.2(3) . .

loop_
_geom_bond_atom_site_label_1
_geom_bond_atom_site_label_2
_geom_bond_distance
_geom_bond_site_symmetry_2
Se1 Se2 2.3378(5) .
Se1 C1 1.924(3) 2_667
Se2 C2 1.919(3) .
S1 C3 1.741(3) .
S1 C6 1.715(4) .
C1 Se1 1.924(3) 2_667
C1 C1 1.436(6) 2_667
C1 C2 1.362(5) .
C2 C3 1.441(5) .
C10 C9 1.525(4) .
C10 C11 1.522(5) .
C4 C3 1.377(4) .
C4 C5 1.416(4) .
C12 C11 1.523(4) .
C9 C8 1.522(5) .
C8 C7 1.532(4) .
C6 C5 1.362(5) .
C5 C7 1.506(5) .
